data_2223695
loop_
_publ_author_name
'\"Ozel G\"uven, \"Ozden'
'Tahtac\?i, Hakan'
'Coles, Simon J.'
'H\"okelek, Tuncer'

_publ_section_title
;
 1-[2-(2,4-Dichlorobenzyloxy)-2-(2-furyl)ethyl]-1<i>H</i>-1,2,4-triazole
;
_journal_coeditor_code CI2951
_journal_issue 11
_journal_name_full 'Acta Crystallographica Section E'
_journal_page_first o2868
_journal_page_last o2869
_journal_paper_doi 10.1107/S1600536809044018
_journal_volume 65
_journal_year 2009
_chemical_formula_iupac 'C15 H13 Cl2 N3 O2'
_chemical_formula_moiety 'C15 H13 Cl2 N3 O2'
_chemical_formula_sum 'C15 H13 Cl2 N3 O2'
_chemical_formula_weight 338.18
_chemical_name_systematic
;
1-[2-(2,4-Dichlorobenzyloxy)-2-(2-furyl)ethyl]-1<i>H</i>-1,2,4-triazole
;
_space_group_IT_number 14
_symmetry_cell_setting monoclinic
_symmetry_space_group_name_Hall '-P 2yn'
_symmetry_space_group_name_H-M 'P 1 21/n 1'
_atom_sites_solution_hydrogens geom
_atom_sites_solution_primary direct
_atom_sites_solution_secondary difmap
_audit_creation_method SHELXL-97
_cell_angle_alpha 90.00
_cell_angle_beta 101.1700(10)
_cell_angle_gamma 90.00
_cell_formula_units_Z 4
_cell_length_a 10.6057(2)
_cell_length_b 13.3560(3)
_cell_length_c 11.1919(2)
_cell_measurement_reflns_used 3274
_cell_measurement_temperature 120(2)
_cell_measurement_theta_max 27.48
_cell_measurement_theta_min 2.91
_cell_volume 1555.30(5)
_computing_cell_refinement 'DENZO (Otwinowski & Minor, 1997) and COLLECT (Nonius, 1998)'
_computing_data_collection 'COLLECT (Nonius, 1998)'
_computing_data_reduction 'DENZO (Otwinowski & Minor, 1997) and COLLECT (Nonius, 1998)'
_computing_molecular_graphics 'ORTEP-3 for Windows (Farrugia, 1997)'
_computing_publication_material 'WinGX (Farrugia, 1999) and PLATON (Spek, 2009)'
_computing_structure_refinement 'SHELXL97 (Sheldrick, 2008)'
_computing_structure_solution 'SHELXS97 (Sheldrick, 2008)'
_diffrn_ambient_temperature 120(2)
_diffrn_measured_fraction_theta_full 0.997
_diffrn_measured_fraction_theta_max 0.997
_diffrn_measurement_device_type 'Bruker--Nonius Kappa CCD'
_diffrn_measurement_method '\f and \w'
_diffrn_radiation_monochromator graphite
_diffrn_radiation_source 'fine-focus sealed tube'
_diffrn_radiation_type MoK\a
_diffrn_radiation_wavelength 0.71073
_diffrn_reflns_av_R_equivalents 0.0245
_diffrn_reflns_av_sigmaI/netI 0.0323
_diffrn_reflns_limit_h_max 13
_diffrn_reflns_limit_h_min -13
_diffrn_reflns_limit_k_max 17
_diffrn_reflns_limit_k_min -17
_diffrn_reflns_limit_l_max 14
_diffrn_reflns_limit_l_min -14
_diffrn_reflns_number 6687
_diffrn_reflns_theta_full 27.46
_diffrn_reflns_theta_max 27.46
_diffrn_reflns_theta_min 2.95
_diffrn_standards_number 0
_exptl_absorpt_coefficient_mu 0.427
_exptl_absorpt_correction_T_max 0.9195
_exptl_absorpt_correction_T_min 0.8148
_exptl_absorpt_correction_type multi-scan
_exptl_absorpt_process_details '(SADABS; Sheldrick, 2007)'
_exptl_crystal_colour colourless
_exptl_crystal_density_diffrn 1.444
_exptl_crystal_density_method 'not measured'
_exptl_crystal_description Plate
_exptl_crystal_F_000 696
_exptl_crystal_size_max 0.50
_exptl_crystal_size_mid 0.35
_exptl_crystal_size_min 0.20
_refine_diff_density_max 0.770
_refine_diff_density_min -0.325
_refine_ls_extinction_method none
_refine_ls_goodness_of_fit_ref 1.059
_refine_ls_hydrogen_treatment constr
_refine_ls_matrix_type full
_refine_ls_number_parameters 199
_refine_ls_number_reflns 3547
_refine_ls_number_restraints 0
_refine_ls_restrained_S_all 1.059
_refine_ls_R_factor_all 0.0759
_refine_ls_R_factor_gt 0.0522
_refine_ls_shift/su_max 0.001
_refine_ls_shift/su_mean 0.000
_refine_ls_structure_factor_coef Fsqd
_refine_ls_weighting_details 'calc w=1/[\s^2^(Fo^2^)+(0.0852P)^2^+0.4221P] where P=(Fo^2^+2Fc^2^)/3'
_refine_ls_weighting_scheme calc
_refine_ls_wR_factor_gt 0.1461
_refine_ls_wR_factor_ref 0.1606
_reflns_number_gt 2522
_reflns_number_total 3547
_reflns_threshold_expression I>2\s(I)
_cod_data_source_file ci2951.cif
_cod_data_source_block I
_cod_depositor_comments
;
The following automatic conversions were performed:
'_symmetry_cell_setting' value 'Monoclinic' changed to 'monoclinic'
according to '/home/saulius/struct/CIF-dictionaries/cif_core.dic'
dictionary named 'cif_core.dic' version 2.4.1 from 2010-06-29.

Automatic conversion script
Id: cif_fix_enum 1527 2010-12-29 10:47:43Z saulius 

The following automatic conversions were performed:

'_symmetry_cell_setting' value 'Monoclinic' changed to 'monoclinic'
according to /home/saulius/struct/CIF-dictionaries/cif_core.dic
dictionary named 'cif_core.dic' version 2.4.1 from 2010-06-29.

Automatic conversion script
Id: cif_fix_values 1715 2011-07-08 13:25:40Z adriana 
;
_cod_original_sg_symbol_H-M 'P 21/n'
_cod_database_code 2223695
_cod_database_fobs_code 2223695

loop_
_symmetry_equiv_pos_as_xyz
'x, y, z'
'-x+1/2, y+1/2, -z+1/2'
'-x, -y, -z'
'x-1/2, -y-1/2, z-1/2'

loop_
_atom_site_type_symbol
_atom_site_label
_atom_site_fract_x
_atom_site_fract_y
_atom_site_fract_z
_atom_site_U_iso_or_equiv
_atom_site_adp_type
_atom_site_calc_flag
_atom_site_refinement_flags
_atom_site_occupancy
_atom_site_disorder_assembly
_atom_site_disorder_group
Cl Cl1 0.48306(8) 0.29223(6) 0.76970(7) 0.0823(3) Uani d . 1 . .
Cl Cl2 0.66147(6) 0.12991(6) 0.39547(7) 0.0719(3) Uani d . 1 . .
O O1 0.26246(14) 0.02290(13) 0.27553(13) 0.0523(4) Uani d . 1 . .
O O2 0.20740(18) 0.07592(15) 0.01684(16) 0.0673(5) Uani d . 1 . .
N N1 0.06121(18) -0.11249(15) 0.27806(16) 0.0498(5) Uani d . 1 . .
N N2 0.0878(2) -0.20960(17) 0.3093(2) 0.0648(6) Uani d . 1 . .
N N3 0.0001(2) -0.13162(18) 0.45167(19) 0.0644(6) Uani d . 1 . .
C C1 0.0492(3) -0.2156(2) 0.4135(3) 0.0657(7) Uani d . 1 . .
H H1 0.0556 -0.2746 0.4583 0.079 Uiso calc R 1 . .
C C2 0.0106(3) -0.0688(2) 0.3648(2) 0.0598(6) Uani d . 1 . .
H H2 -0.0142 -0.0019 0.3637 0.072 Uiso calc R 1 . .
C C3 0.0914(2) -0.0710(2) 0.16712(19) 0.0550(6) Uani d . 1 . .
H H3A 0.0425 -0.0100 0.1464 0.066 Uiso calc R 1 . .
H H3B 0.0658 -0.1183 0.1011 0.066 Uiso calc R 1 . .
C C4 0.2337(2) -0.04811(18) 0.17976(19) 0.0495(5) Uani d . 1 . .
H H4 0.2831 -0.1093 0.2036 0.059 Uiso calc R 1 . .
C C5 0.2625(2) -0.01101(19) 0.0610(2) 0.0505(5) Uani d . 1 . .
C C6 0.2450(3) 0.0932(3) -0.0918(2) 0.0760(8) Uani d . 1 . .
H H6 0.2218 0.1486 -0.1416 0.091 Uiso calc R 1 . .
C C7 0.3176(4) 0.0206(3) -0.1140(3) 0.0926(11) Uani d . 1 . .
H H7 0.3551 0.0147 -0.1823 0.111 Uiso calc R 1 . .
C C8 0.3303(3) -0.0490(3) -0.0155(3) 0.0884(10) Uani d . 1 . .
H H8 0.3765 -0.1086 -0.0071 0.106 Uiso calc R 1 . .
C C9 0.3934(2) 0.05052(18) 0.30581(19) 0.0460(5) Uani d . 1 . .
H H9A 0.4171 0.0885 0.2396 0.055 Uiso calc R 1 . .
H H9B 0.4468 -0.0089 0.3191 0.055 Uiso calc R 1 . .
C C10 0.4136(2) 0.11323(16) 0.41992(18) 0.0430(5) Uani d . 1 . .
C C11 0.3143(2) 0.13351(19) 0.4814(2) 0.0528(6) Uani d . 1 . .
H H11 0.2325 0.1087 0.4508 0.063 Uiso calc R 1 . .
C C12 0.3349(2) 0.1896(2) 0.5868(2) 0.0590(6) Uani d . 1 . .
H H12 0.2674 0.2025 0.6267 0.071 Uiso calc R 1 . .
C C13 0.4554(2) 0.22648(19) 0.6326(2) 0.0547(6) Uani d . 1 . .
C C14 0.5566(2) 0.20958(18) 0.5743(2) 0.0532(6) Uani d . 1 . .
H H14 0.6379 0.2351 0.6052 0.064 Uiso calc R 1 . .
C C15 0.5333(2) 0.15318(17) 0.4678(2) 0.0470(5) Uani d . 1 . .

loop_
_atom_site_aniso_label
_atom_site_aniso_U_11
_atom_site_aniso_U_22
_atom_site_aniso_U_33
_atom_site_aniso_U_12
_atom_site_aniso_U_13
_atom_site_aniso_U_23
Cl1 0.1025(6) 0.0819(6) 0.0616(4) -0.0194(4) 0.0135(4) -0.0290(4)
Cl2 0.0461(4) 0.0894(6) 0.0834(5) -0.0112(3) 0.0204(3) -0.0183(4)
O1 0.0435(8) 0.0694(11) 0.0444(8) -0.0108(7) 0.0093(6) -0.0156(7)
O2 0.0722(12) 0.0746(13) 0.0579(10) 0.0045(10) 0.0191(8) 0.0056(9)
N1 0.0488(10) 0.0542(12) 0.0468(10) -0.0102(9) 0.0101(8) -0.0052(8)
N2 0.0735(14) 0.0536(13) 0.0701(14) -0.0059(11) 0.0206(11) -0.0055(10)
N3 0.0621(13) 0.0746(16) 0.0615(12) 0.0017(11) 0.0249(10) 0.0094(11)
C1 0.0627(16) 0.0617(17) 0.0743(17) -0.0078(13) 0.0171(13) 0.0120(13)
C2 0.0644(15) 0.0610(16) 0.0577(13) 0.0051(12) 0.0213(11) 0.0013(12)
C3 0.0521(13) 0.0703(16) 0.0415(11) -0.0148(11) 0.0069(9) -0.0046(10)
C4 0.0505(12) 0.0546(14) 0.0431(11) -0.0075(10) 0.0086(9) -0.0083(10)
C5 0.0482(12) 0.0583(14) 0.0466(11) -0.0061(11) 0.0133(9) -0.0116(10)
C6 0.081(2) 0.095(2) 0.0525(14) -0.0173(18) 0.0141(13) 0.0096(15)
C7 0.101(2) 0.125(3) 0.0621(17) -0.008(2) 0.0413(17) -0.0092(18)
C8 0.099(2) 0.100(3) 0.0766(19) 0.0192(19) 0.0428(18) -0.0125(17)
C9 0.0430(11) 0.0520(13) 0.0437(10) -0.0073(10) 0.0101(8) -0.0030(9)
C10 0.0439(11) 0.0428(12) 0.0416(10) -0.0036(9) 0.0067(8) 0.0020(8)
C11 0.0455(12) 0.0633(16) 0.0495(12) -0.0082(10) 0.0094(9) -0.0073(10)
C12 0.0594(14) 0.0677(16) 0.0518(13) -0.0041(12) 0.0157(11) -0.0110(11)
C13 0.0670(15) 0.0499(14) 0.0456(12) -0.0063(11) 0.0072(10) -0.0063(10)
C14 0.0548(13) 0.0495(14) 0.0508(12) -0.0109(10) -0.0009(10) 0.0008(10)
C15 0.0434(11) 0.0479(13) 0.0493(11) -0.0030(9) 0.0083(9) 0.0026(9)

loop_
_atom_type_symbol
_atom_type_description
_atom_type_scat_dispersion_real
_atom_type_scat_dispersion_imag
_atom_type_scat_source
C C 0.0033 0.0016 'International Tables Vol C Tables 4.2.6.8 and 6.1.1.4'
H H 0.0000 0.0000 'International Tables Vol C Tables 4.2.6.8 and 6.1.1.4'
Cl Cl 0.1484 0.1585 'International Tables Vol C Tables 4.2.6.8 and 6.1.1.4'
N N 0.0061 0.0033 'International Tables Vol C Tables 4.2.6.8 and 6.1.1.4'
O O 0.0106 0.0060 'International Tables Vol C Tables 4.2.6.8 and 6.1.1.4'

loop_
_geom_angle_atom_site_label_1
_geom_angle_atom_site_label_2
_geom_angle_atom_site_label_3
_geom_angle_site_symmetry_1
_geom_angle_site_symmetry_3
_geom_angle
_geom_angle_publ_flag
C9 O1 C4 . . 114.40(16) ?
C5 O2 C6 . . 106.9(2) ?
N2 N1 C3 . . 121.0(2) ?
C2 N1 N2 . . 108.9(2) ?
C2 N1 C3 . . 130.1(2) ?
C1 N2 N1 . . 101.6(2) ?
C2 N3 C1 . . 101.9(2) ?
N2 C1 N3 . . 116.1(2) ?
N2 C1 H1 . . 121.9 ?
N3 C1 H1 . . 121.9 ?
N1 C2 H2 . . 124.3 ?
N3 C2 N1 . . 111.4(2) ?
N3 C2 H2 . . 124.3 ?
N1 C3 C4 . . 112.17(18) ?
N1 C3 H3A . . 109.2 ?
N1 C3 H3B . . 109.2 ?
C4 C3 H3A . . 109.2 ?
C4 C3 H3B . . 109.2 ?
H3A C3 H3B . . 107.9 ?
O1 C4 C5 . . 113.35(19) ?
O1 C4 C3 . . 105.63(18) ?
O1 C4 H4 . . 109.0 ?
C3 C4 H4 . . 109.0 ?
C5 C4 C3 . . 110.63(18) ?
C5 C4 H4 . . 109.0 ?
O2 C5 C4 . . 117.3(2) ?
C8 C5 O2 . . 110.1(3) ?
C8 C5 C4 . . 132.5(3) ?
O2 C6 H6 . . 125.3 ?
C7 C6 O2 . . 109.3(3) ?
C7 C6 H6 . . 125.3 ?
C6 C7 C8 . . 108.0(3) ?
C6 C7 H7 . . 126.0 ?
C8 C7 H7 . . 126.0 ?
C5 C8 C7 . . 105.6(3) ?
C5 C8 H8 . . 127.2 ?
C7 C8 H8 . . 127.2 ?
O1 C9 C10 . . 108.67(17) ?
O1 C9 H9A . . 110.0 ?
O1 C9 H9B . . 110.0 ?
C10 C9 H9A . . 110.0 ?
C10 C9 H9B . . 110.0 ?
H9A C9 H9B . . 108.3 ?
C11 C10 C9 . . 122.02(19) ?
C15 C10 C9 . . 120.72(19) ?
C15 C10 C11 . . 117.3(2) ?
C10 C11 H11 . . 119.4 ?
C12 C11 C10 . . 121.3(2) ?
C12 C11 H11 . . 119.4 ?
C11 C12 H12 . . 120.1 ?
C13 C12 C11 . . 119.8(2) ?
C13 C12 H12 . . 120.1 ?
C12 C13 Cl1 . . 119.7(2) ?
C12 C13 C14 . . 121.2(2) ?
C14 C13 Cl1 . . 119.08(19) ?
C13 C14 C15 . . 118.0(2) ?
C13 C14 H14 . . 121.0 ?
C15 C14 H14 . . 121.0 ?
C10 C15 Cl2 . . 119.41(17) ?
C10 C15 C14 . . 122.5(2) ?
C14 C15 Cl2 . . 118.09(18) ?

loop_
_geom_bond_atom_site_label_1
_geom_bond_atom_site_label_2
_geom_bond_site_symmetry_2
_geom_bond_distance
_geom_bond_publ_flag
Cl1 C13 . 1.742(2) ?
Cl2 C15 . 1.740(2) ?
O1 C4 . 1.419(3) ?
O1 C9 . 1.413(2) ?
O2 C5 . 1.350(3) ?
O2 C6 . 1.370(3) ?
N1 N2 . 1.358(3) ?
N1 C2 . 1.332(3) ?
N1 C3 . 1.451(3) ?
N2 C1 . 1.311(3) ?
N3 C1 . 1.341(4) ?
N3 C2 . 1.305(3) ?
C1 H1 . 0.93 ?
C2 H2 . 0.93 ?
C3 H3A . 0.97 ?
C3 H3B . 0.97 ?
C4 C3 . 1.519(3) ?
C4 C5 . 1.504(3) ?
C4 H4 . 0.98 ?
C5 C8 . 1.321(3) ?
C6 H6 . 0.93 ?
C7 C6 . 1.293(5) ?
C7 H7 . 0.93 ?
C8 C7 . 1.428(5) ?
C8 H8 . 0.93 ?
C9 H9A . 0.97 ?
C9 H9B . 0.97 ?
C10 C15 . 1.386(3) ?
C10 C11 . 1.391(3) ?
C10 C9 . 1.508(3) ?
C11 C12 . 1.379(3) ?
C11 H11 . 0.93 ?
C12 H12 . 0.93 ?
C13 C12 . 1.373(3) ?
C14 C13 . 1.378(4) ?
C14 C15 . 1.391(3) ?
C14 H14 . 0.93 ?

loop_
_geom_hbond_atom_site_label_D
_geom_hbond_atom_site_label_H
_geom_hbond_atom_site_label_A
_geom_hbond_site_symmetry_A
_geom_hbond_distance_DH
_geom_hbond_distance_HA
_geom_hbond_distance_DA
_geom_hbond_angle_DHA
_geom_hbond_publ_flag
C11 H11 O1 . 0.93 2.35 2.702(3) 102 yes
C9 H9B Cg1 3_656 0.97 2.90 3.775(3) 151 yes

loop_
_geom_torsion_atom_site_label_1
_geom_torsion_atom_site_label_2
_geom_torsion_atom_site_label_3
_geom_torsion_atom_site_label_4
_geom_torsion_site_symmetry_1
_geom_torsion_site_symmetry_2
_geom_torsion_site_symmetry_3
_geom_torsion_site_symmetry_4
_geom_torsion
_geom_torsion_publ_flag
C9 O1 C4 C3 . . . . 177.01(19) ?
C9 O1 C4 C5 . . . . -61.7(3) ?
C4 O1 C9 C10 . . . . -171.48(18) ?
C6 O2 C5 C4 . . . . -178.8(2) ?
C6 O2 C5 C8 . . . . -1.0(3) ?
C5 O2 C6 C7 . . . . 0.8(3) ?
C2 N1 N2 C1 . . . . 0.4(3) ?
C3 N1 N2 C1 . . . . 178.7(2) ?
N2 N1 C2 N3 . . . . -0.9(3) ?
C3 N1 C2 N3 . . . . -179.0(2) ?
N2 N1 C3 C4 . . . . -77.0(3) ?
C2 N1 C3 C4 . . . . 100.9(3) ?
N1 N2 C1 N3 . . . . 0.2(3) ?
C2 N3 C1 N2 . . . . -0.7(3) ?
C1 N3 C2 N1 . . . . 1.0(3) ?
O1 C4 C3 N1 . . . . -60.3(3) ?
C5 C4 C3 N1 . . . . 176.7(2) ?
O1 C4 C5 O2 . . . . -55.2(3) ?
O1 C4 C5 C8 . . . . 127.7(3) ?
C3 C4 C5 O2 . . . . 63.3(3) ?
C3 C4 C5 C8 . . . . -113.9(3) ?
O2 C5 C8 C7 . . . . 0.9(4) ?
C4 C5 C8 C7 . . . . 178.2(3) ?
C8 C7 C6 O2 . . . . -0.2(4) ?
C5 C8 C7 C6 . . . . -0.4(4) ?
C11 C10 C9 O1 . . . . 2.1(3) ?
C15 C10 C9 O1 . . . . -177.9(2) ?
C9 C10 C11 C12 . . . . 178.9(2) ?
C15 C10 C11 C12 . . . . -1.1(4) ?
C9 C10 C15 Cl2 . . . . -0.3(3) ?
C9 C10 C15 C14 . . . . -178.6(2) ?
C11 C10 C15 Cl2 . . . . 179.67(18) ?
C11 C10 C15 C14 . . . . 1.4(3) ?
C10 C11 C12 C13 . . . . 0.0(4) ?
Cl1 C13 C12 C11 . . . . -176.9(2) ?
C14 C13 C12 C11 . . . . 0.9(4) ?
C15 C14 C13 Cl1 . . . . 177.24(18) ?
C15 C14 C13 C12 . . . . -0.6(4) ?
C13 C14 C15 C10 . . . . -0.6(4) ?
C13 C14 C15 Cl2 . . . . -178.91(19) ?
